data_4037332
loop_
_publ_author_name
'Wang, Jia'
'Zhu, Hai-Tao'
'Chen, Si'
'Xia, Yu'
'Jin, Dong-Po'
'Qiu, Yi-Feng'
'Li, Ying-Xiu'
'Liang, Yong-Min'

_publ_section_title
;
 Electrophilic Cyclization of Aryl Propargylic Alcohols: Synthesis of
 Dihalogenated 6,9-Dihydropyrido[1,2-a]indoles via a Cascade
 Iodocyclization.
;
_journal_issue 22
_journal_name_full 'The Journal of organic chemistry'
_journal_page_first 10975
_journal_page_last 10986
_journal_paper_doi 10.1021/acs.joc.6b02013
_journal_volume 81
_journal_year 2016
_chemical_formula_moiety 'C25 H19 I2 N'
_chemical_formula_sum 'C25 H19 I2 N'
_chemical_formula_weight 587.21
_space_group_crystal_system monoclinic
_space_group_IT_number 14
_space_group_name_Hall '-P 2ybc'
_space_group_name_H-M_alt 'P 1 21/c 1'
_atom_sites_solution_hydrogens geom
_atom_sites_solution_primary iterative
_atom_sites_solution_secondary difmap
_audit_creation_date 2015-11-27
_audit_creation_method
;
Olex2 1.2
(compiled 2015.09.30 svn.r3233 for OlexSys, GUI svn.r5103)
;
_cell_angle_alpha 90.00
_cell_angle_beta 90.4588(19)
_cell_angle_gamma 90.00
_cell_formula_units_Z 4
_cell_length_a 10.8712(2)
_cell_length_b 12.2577(3)
_cell_length_c 15.5456(3)
_cell_measurement_reflns_used 3873
_cell_measurement_temperature 154.89(10)
_cell_measurement_theta_max 28.0630
_cell_measurement_theta_min 4.0220
_cell_volume 2071.48(7)
_computing_cell_refinement
;
CrysAlisPro, Agilent Technologies,
Version 1.171.37.33 (release 27-03-2014 CrysAlis171 .NET)
(compiled Mar 27 2014,17:12:48)
;
_computing_data_collection
;
CrysAlisPro, Agilent Technologies,
Version 1.171.37.33 (release 27-03-2014 CrysAlis171 .NET)
(compiled Mar 27 2014,17:12:48)
;
_computing_data_reduction
;
CrysAlisPro, Agilent Technologies,
Version 1.171.37.33 (release 27-03-2014 CrysAlis171 .NET)
(compiled Mar 27 2014,17:12:48)
;
_computing_molecular_graphics 'Olex2 (Dolomanov et al., 2009)'
_computing_publication_material 'Olex2 (Dolomanov et al., 2009)'
_computing_structure_refinement 'ShelXL (Sheldrick, 2015)'
_computing_structure_solution
;
Superflip (Palatinus & Chapuis, 2007;Palatinus & van der Lee, 2008;
Palatinus et al., 2012)
;
_diffrn_ambient_environment air
_diffrn_ambient_temperature 293
_diffrn_detector 'CCD plate'
_diffrn_detector_area_resol_mean 16.0733
_diffrn_detector_type Eos
_diffrn_measured_fraction_theta_full 0.998
_diffrn_measured_fraction_theta_max 0.998
_diffrn_measurement_details
;
#__ type_ start__ end____ width___ exp.time_
  1 omega   38.00   90.00   1.0000    3.0000
omega____ theta____ kappa____ phi______ frames
    -       20.8979  178.0000 -120.0000 52

#__ type_ start__ end____ width___ exp.time_
  2 omega   34.00   65.00   1.0000    3.0000
omega____ theta____ kappa____ phi______ frames
    -       20.8979 -178.0000  -90.0000 31

#__ type_ start__ end____ width___ exp.time_
  3 omega  -42.00   18.00   1.0000    3.0000
omega____ theta____ kappa____ phi______ frames
    -       20.8979  -57.0000    0.0000 60

#__ type_ start__ end____ width___ exp.time_
  4 omega   53.00   78.00   1.0000    3.0000
omega____ theta____ kappa____ phi______ frames
    -       20.5854  178.0000  -60.0000 25

#__ type_ start__ end____ width___ exp.time_
  5 omega   18.00   93.00   1.0000    3.0000
omega____ theta____ kappa____ phi______ frames
    -       20.5854   19.0000  120.0000 75
;
_diffrn_measurement_device 'four-circle diffractometer'
_diffrn_measurement_device_type 'SuperNova, Dual, Cu at zero, Eos'
_diffrn_measurement_method '\w scans'
_diffrn_orient_matrix_UB_11 -0.0329921000
_diffrn_orient_matrix_UB_12 0.0314302000
_diffrn_orient_matrix_UB_13 0.0304585000
_diffrn_orient_matrix_UB_21 0.0549225000
_diffrn_orient_matrix_UB_22 0.0079188000
_diffrn_orient_matrix_UB_23 0.0241489000
_diffrn_orient_matrix_UB_31 0.0124922000
_diffrn_orient_matrix_UB_32 0.0479127000
_diffrn_orient_matrix_UB_33 -0.0238883000
_diffrn_radiation_monochromator mirror
_diffrn_radiation_probe x-ray
_diffrn_radiation_type MoK\a
_diffrn_radiation_wavelength 0.71073
_diffrn_reflns_av_R_equivalents 0.0333
_diffrn_reflns_av_unetI/netI 0.0505
_diffrn_reflns_limit_h_max 13
_diffrn_reflns_limit_h_min -13
_diffrn_reflns_limit_k_max 15
_diffrn_reflns_limit_k_min -14
_diffrn_reflns_limit_l_max 17
_diffrn_reflns_limit_l_min -19
_diffrn_reflns_number 8771
_diffrn_reflns_theta_full 26.02
_diffrn_reflns_theta_max 26.02
_diffrn_reflns_theta_min 3.32
_diffrn_source 'SuperNova (Mo) X-ray Source'
_exptl_absorpt_coefficient_mu 3.047
_exptl_absorpt_correction_T_max 1.00000
_exptl_absorpt_correction_T_min 0.97266
_exptl_absorpt_correction_type multi-scan
_exptl_absorpt_process_details
;
CrysAlisPro, Agilent Technologies,
Version 1.171.37.33 (release 27-03-2014 CrysAlis171 .NET)
(compiled Mar 27 2014,17:12:48)
Empirical absorption correction using spherical harmonics,
 implemented in SCALE3 ABSPACK scaling algorithm.
;
_exptl_crystal_colour 'clear light colourless'
_exptl_crystal_colour_lustre clear
_exptl_crystal_colour_modifier light
_exptl_crystal_colour_primary colourless
_exptl_crystal_density_diffrn 1.883
_exptl_crystal_density_method 'not measured'
_exptl_crystal_description block
_exptl_crystal_F_000 1128
_exptl_crystal_size_max 0.21
_exptl_crystal_size_mid 0.15
_exptl_crystal_size_min 0.14
_refine_diff_density_max 0.781
_refine_diff_density_min -1.007
_refine_diff_density_rms 0.097
_refine_ls_extinction_method none
_refine_ls_goodness_of_fit_ref 1.072
_refine_ls_hydrogen_treatment constr
_refine_ls_matrix_type full
_refine_ls_number_parameters 254
_refine_ls_number_reflns 4076
_refine_ls_number_restraints 0
_refine_ls_restrained_S_all 1.072
_refine_ls_R_factor_all 0.0498
_refine_ls_R_factor_gt 0.0359
_refine_ls_shift/su_max 0.001
_refine_ls_shift/su_mean 0.000
_refine_ls_structure_factor_coef Fsqd
_refine_ls_weighting_details 'calc w=1/[\s^2^(Fo^2^)+(0.0215P)^2^+0.0000P] where P=(Fo^2^+2Fc^2^)/3'
_refine_ls_weighting_scheme calc
_refine_ls_wR_factor_gt 0.0665
_refine_ls_wR_factor_ref 0.0760
_reflns_number_gt 3206
_reflns_number_total 4076
_reflns_threshold_expression >2sigma(I)
_cod_data_source_file jo6b02013_si_001.cif
_cod_data_source_block wangjia1123
_cod_original_cell_volume 2071.47(8)
_cod_database_code 4037332
_chemical_oxdiff_formula 'C27 H15 O6 Pb'
_reflns_odcompleteness_completeness 99.71
_reflns_odcompleteness_iscentric 1
_reflns_odcompleteness_theta 26.32
_olex2_refinement_description
;
1. Fixed Uiso
 At 1.2 times of:
  All C(H) groups, All C(H,H) groups
 At 1.5 times of:
  All C(H,H,H) groups
2.a Secondary CH2 refined with riding coordinates:
 C12(H12A,H12B)
2.b Aromatic/amide H refined with riding coordinates:
 C2(H2), C3(H3), C4(H4), C5(H5), C15(H15), C16(H16), C17(H17), C18(H18),
 C19(H19), C21(H21), C22(H22), C23(H23), C24(H24), C25(H25)
2.c Idealised Me refined as rotating group:
 C13(H13A,H13B,H13C)
;
_olex2_date_sample_data_collection 2015-11-23
_olex2_submission_special_instructions 'No special instructions were received'

loop_
_space_group_symop_id
_space_group_symop_operation_xyz
1 'x, y, z'
2 '-x, y+1/2, -z+1/2'
3 '-x, -y, -z'
4 'x, -y-1/2, z-1/2'

loop_
_atom_site_label
_atom_site_type_symbol
_atom_site_fract_x
_atom_site_fract_y
_atom_site_fract_z
_atom_site_U_iso_or_equiv
_atom_site_adp_type
_atom_site_occupancy
_atom_site_calc_flag
_atom_site_refinement_flags_posn
I1 I 0.87768(3) 0.74770(3) 0.381245(16) 0.05369(13) Uani 1 d .
I2 I 1.14423(3) 0.63438(3) 0.491108(19) 0.04745(11) Uani 1 d .
N1 N 0.8490(3) 0.6026(3) 0.66902(18) 0.0293(8) Uani 1 d .
C1 C 0.8142(4) 0.5316(3) 0.7316(2) 0.0280(9) Uani 1 d .
C2 C 0.8855(4) 0.4594(4) 0.7811(2) 0.0394(11) Uani 1 d .
H2 H 0.9700 0.4538 0.7736 0.047 Uiso 1 calc R
C3 C 0.8252(5) 0.3974(4) 0.8412(3) 0.0525(13) Uani 1 d .
H3 H 0.8702 0.3499 0.8758 0.063 Uiso 1 calc R
C4 C 0.6982(5) 0.4042(4) 0.8512(3) 0.0501(13) Uani 1 d .
H4 H 0.6598 0.3608 0.8921 0.060 Uiso 1 calc R
C5 C 0.6299(4) 0.4733(4) 0.8021(2) 0.0416(11) Uani 1 d .
H5 H 0.5452 0.4771 0.8095 0.050 Uiso 1 calc R
C6 C 0.6864(4) 0.5386(4) 0.7408(2) 0.0323(10) Uani 1 d .
C7 C 0.6428(4) 0.6186(4) 0.6799(2) 0.0345(10) Uani 1 d .
C8 C 0.7447(4) 0.6549(3) 0.6364(2) 0.0295(9) Uani 1 d .
C9 C 0.7601(4) 0.7394(4) 0.5656(2) 0.0310(10) Uani 1 d .
C10 C 0.8767(4) 0.7081(4) 0.5129(2) 0.0292(9) Uani 1 d .
C11 C 0.9731(4) 0.6614(4) 0.5501(2) 0.0317(10) Uani 1 d .
C12 C 0.9725(4) 0.6225(4) 0.6410(2) 0.0382(11) Uani 1 d .
H12A H 1.0201 0.5558 0.6457 0.046 Uiso 1 calc R
H12B H 1.0106 0.6769 0.6778 0.046 Uiso 1 calc R
C13 C 0.5104(4) 0.6574(4) 0.6758(3) 0.0442(12) Uani 1 d .
H13A H 0.4723 0.6311 0.6239 0.066 Uiso 1 calc GR
H13B H 0.5085 0.7357 0.6762 0.066 Uiso 1 calc GR
H13C H 0.4666 0.6300 0.7246 0.066 Uiso 1 calc GR
C14 C 0.6446(4) 0.7364(4) 0.5072(2) 0.0326(10) Uani 1 d .
C15 C 0.6112(4) 0.6375(4) 0.4703(3) 0.0432(12) Uani 1 d .
H15 H 0.6570 0.5752 0.4825 0.052 Uiso 1 calc R
C16 C 0.5104(4) 0.6307(4) 0.4155(3) 0.0489(13) Uani 1 d .
H16 H 0.4895 0.5643 0.3905 0.059 Uiso 1 calc R
C17 C 0.4408(4) 0.7224(5) 0.3981(3) 0.0527(14) Uani 1 d .
H17 H 0.3730 0.7180 0.3615 0.063 Uiso 1 calc R
C18 C 0.4723(4) 0.8202(5) 0.4351(3) 0.0523(14) Uani 1 d .
H18 H 0.4254 0.8820 0.4237 0.063 Uiso 1 calc R
C19 C 0.5741(4) 0.8273(4) 0.4896(3) 0.0402(11) Uani 1 d .
H19 H 0.5948 0.8940 0.5143 0.048 Uiso 1 calc R
C20 C 0.7792(4) 0.8547(4) 0.6052(2) 0.0320(10) Uani 1 d .
C21 C 0.7405(4) 0.8775(4) 0.6877(3) 0.0413(11) Uani 1 d .
H21 H 0.7067 0.8221 0.7209 0.050 Uiso 1 calc R
C22 C 0.7513(4) 0.9824(5) 0.7219(3) 0.0526(14) Uani 1 d .
H22 H 0.7241 0.9965 0.7774 0.063 Uiso 1 calc R
C23 C 0.8016(5) 1.0645(4) 0.6745(3) 0.0530(14) Uani 1 d .
H23 H 0.8089 1.1343 0.6974 0.064 Uiso 1 calc R
C24 C 0.8414(5) 1.0432(4) 0.5924(3) 0.0527(13) Uani 1 d .
H24 H 0.8752 1.0989 0.5594 0.063 Uiso 1 calc R
C25 C 0.8312(4) 0.9397(4) 0.5591(3) 0.0450(12) Uani 1 d .
H25 H 0.8602 0.9262 0.5040 0.054 Uiso 1 calc R

loop_
_atom_site_aniso_label
_atom_site_aniso_U_11
_atom_site_aniso_U_22
_atom_site_aniso_U_33
_atom_site_aniso_U_23
_atom_site_aniso_U_13
_atom_site_aniso_U_12
I1 0.0549(2) 0.0749(3) 0.03128(15) 0.01041(16) -0.00042(13) -0.00682(19)
I2 0.03958(18) 0.0436(2) 0.05942(19) -0.00054(17) 0.01493(14) 0.00356(15)
N1 0.0266(18) 0.030(2) 0.0309(15) 0.0050(17) -0.0029(13) -0.0014(16)
C1 0.034(2) 0.023(2) 0.0273(18) 0.0026(19) -0.0035(16) -0.0027(19)
C2 0.041(3) 0.039(3) 0.039(2) 0.006(2) -0.0015(19) -0.001(2)
C3 0.072(4) 0.040(3) 0.046(2) 0.019(3) -0.008(2) 0.000(3)
C4 0.055(3) 0.050(3) 0.045(2) 0.018(3) 0.004(2) -0.009(3)
C5 0.042(3) 0.042(3) 0.040(2) 0.007(2) 0.0020(19) -0.010(2)
C6 0.037(2) 0.027(3) 0.0330(19) 0.000(2) 0.0006(17) -0.007(2)
C7 0.032(2) 0.033(3) 0.039(2) 0.001(2) -0.0022(17) -0.004(2)
C8 0.032(2) 0.028(3) 0.0287(18) 0.0020(19) -0.0020(16) -0.0016(19)
C9 0.030(2) 0.031(3) 0.0316(19) 0.005(2) -0.0036(17) -0.0003(19)
C10 0.035(2) 0.025(2) 0.0269(18) -0.0018(19) -0.0048(17) -0.0051(19)
C11 0.030(2) 0.028(3) 0.0367(19) -0.002(2) 0.0022(17) -0.0054(19)
C12 0.030(2) 0.044(3) 0.040(2) 0.009(2) -0.0041(18) -0.004(2)
C13 0.033(2) 0.046(3) 0.054(2) 0.003(3) -0.002(2) 0.005(2)
C14 0.031(2) 0.035(3) 0.0314(19) 0.004(2) -0.0025(17) -0.001(2)
C15 0.045(3) 0.035(3) 0.049(2) 0.002(2) -0.010(2) -0.004(2)
C16 0.047(3) 0.052(3) 0.047(2) -0.008(3) -0.017(2) -0.014(3)
C17 0.034(3) 0.077(4) 0.047(3) 0.014(3) -0.014(2) -0.007(3)
C18 0.038(3) 0.060(4) 0.058(3) 0.015(3) -0.014(2) 0.009(3)
C19 0.043(3) 0.032(3) 0.046(2) 0.001(2) -0.007(2) 0.002(2)
C20 0.029(2) 0.030(3) 0.037(2) 0.002(2) -0.0089(17) -0.0006(19)
C21 0.042(3) 0.039(3) 0.043(2) 0.000(2) -0.007(2) 0.004(2)
C22 0.043(3) 0.057(4) 0.057(3) -0.021(3) -0.011(2) 0.013(3)
C23 0.049(3) 0.028(3) 0.082(4) -0.013(3) -0.030(3) 0.005(2)
C24 0.058(3) 0.031(3) 0.068(3) 0.000(3) -0.019(3) -0.004(3)
C25 0.051(3) 0.034(3) 0.049(2) 0.004(2) -0.006(2) -0.002(2)

loop_
_atom_type_symbol
_atom_type_description
_atom_type_scat_dispersion_real
_atom_type_scat_dispersion_imag
_atom_type_scat_source
C C 0.0033 0.0016 'International Tables Vol C Tables 4.2.6.8 and 6.1.1.4'
H H 0.0000 0.0000 'International Tables Vol C Tables 4.2.6.8 and 6.1.1.4'
I I -0.4742 1.8119 'International Tables Vol C Tables 4.2.6.8 and 6.1.1.4'
N N 0.0061 0.0033 'International Tables Vol C Tables 4.2.6.8 and 6.1.1.4'

loop_
_geom_angle_atom_site_label_1
_geom_angle_atom_site_label_2
_geom_angle_atom_site_label_3
_geom_angle
C1 N1 C8 108.9(3)
C1 N1 C12 126.2(3)
C8 N1 C12 124.9(3)
N1 C1 C2 129.8(4)
N1 C1 C6 108.3(3)
C6 C1 C2 121.8(4)
C1 C2 H2 121.4
C3 C2 C1 117.2(4)
C3 C2 H2 121.4
C2 C3 H3 119.3
C2 C3 C4 121.4(4)
C4 C3 H3 119.3
C3 C4 H4 119.6
C5 C4 C3 120.8(4)
C5 C4 H4 119.6
C4 C5 H5 120.0
C4 C5 C6 120.1(4)
C6 C5 H5 120.0
C1 C6 C7 107.3(3)
C5 C6 C1 118.6(4)
C5 C6 C7 134.2(4)
C6 C7 C13 123.3(4)
C8 C7 C6 106.3(4)
C8 C7 C13 130.1(4)
N1 C8 C9 118.8(3)
C7 C8 N1 109.1(3)
C7 C8 C9 132.0(4)
C8 C9 C10 107.9(3)
C8 C9 C14 108.4(3)
C8 C9 C20 110.3(3)
C14 C9 C10 110.2(3)
C14 C9 C20 111.0(3)
C20 C9 C10 108.9(3)
C9 C10 I1 117.6(3)
C11 C10 I1 121.0(3)
C11 C10 C9 121.3(3)
C10 C11 I2 125.2(3)
C10 C11 C12 122.9(4)
C12 C11 I2 111.9(3)
N1 C12 C11 110.6(3)
N1 C12 H12A 109.5
N1 C12 H12B 109.5
C11 C12 H12A 109.5
C11 C12 H12B 109.5
H12A C12 H12B 108.1
C7 C13 H13A 109.5
C7 C13 H13B 109.5
C7 C13 H13C 109.5
H13A C13 H13B 109.5
H13A C13 H13C 109.5
H13B C13 H13C 109.5
C15 C14 C9 118.1(4)
C19 C14 C9 123.1(4)
C19 C14 C15 118.7(4)
C14 C15 H15 119.7
C16 C15 C14 120.6(4)
C16 C15 H15 119.7
C15 C16 H16 120.0
C17 C16 C15 120.0(5)
C17 C16 H16 120.0
C16 C17 H17 120.2
C18 C17 C16 119.7(4)
C18 C17 H17 120.2
C17 C18 H18 119.8
C17 C18 C19 120.4(5)
C19 C18 H18 119.8
C14 C19 C18 120.6(5)
C14 C19 H19 119.7
C18 C19 H19 119.7
C21 C20 C9 120.7(4)
C21 C20 C25 117.1(4)
C25 C20 C9 122.1(4)
C20 C21 H21 119.5
C20 C21 C22 121.0(5)
C22 C21 H21 119.5
C21 C22 H22 119.8
C23 C22 C21 120.4(5)
C23 C22 H22 119.8
C22 C23 H23 120.3
C22 C23 C24 119.5(5)
C24 C23 H23 120.3
C23 C24 H24 120.0
C25 C24 C23 119.9(5)
C25 C24 H24 120.0
C20 C25 H25 119.0
C24 C25 C20 122.1(5)
C24 C25 H25 119.0

loop_
_geom_bond_atom_site_label_1
_geom_bond_atom_site_label_2
_geom_bond_distance
I1 C10 2.103(3)
I2 C11 2.107(4)
N1 C1 1.362(5)
N1 C8 1.394(5)
N1 C12 1.436(5)
C1 C2 1.402(6)
C1 C6 1.400(5)
C2 H2 0.9300
C2 C3 1.374(6)
C3 H3 0.9300
C3 C4 1.393(7)
C4 H4 0.9300
C4 C5 1.358(6)
C5 H5 0.9300
C5 C6 1.392(6)
C6 C7 1.440(6)
C7 C8 1.376(5)
C7 C13 1.517(6)
C8 C9 1.522(5)
C9 C10 1.562(5)
C9 C14 1.544(5)
C9 C20 1.555(6)
C10 C11 1.323(5)
C11 C12 1.492(5)
C12 H12A 0.9700
C12 H12B 0.9700
C13 H13A 0.9600
C13 H13B 0.9600
C13 H13C 0.9600
C14 C15 1.389(6)
C14 C19 1.378(6)
C15 H15 0.9300
C15 C16 1.385(6)
C16 H16 0.9300
C16 C17 1.381(7)
C17 H17 0.9300
C17 C18 1.371(7)
C18 H18 0.9300
C18 C19 1.391(6)
C19 H19 0.9300
C20 C21 1.382(5)
C20 C25 1.388(6)
C21 H21 0.9300
C21 C22 1.397(7)
C22 H22 0.9300
C22 C23 1.364(7)
C23 H23 0.9300
C23 C24 1.376(7)
C24 H24 0.9300
C24 C25 1.374(6)
C25 H25 0.9300

loop_
_geom_torsion_atom_site_label_1
_geom_torsion_atom_site_label_2
_geom_torsion_atom_site_label_3
_geom_torsion_atom_site_label_4
_geom_torsion
I1 C10 C11 I2 6.7(5)
I1 C10 C11 C12 -174.2(3)
I2 C11 C12 N1 -158.0(3)
N1 C1 C2 C3 179.3(4)
N1 C1 C6 C5 -179.5(4)
N1 C1 C6 C7 0.1(4)
N1 C8 C9 C10 28.8(5)
N1 C8 C9 C14 148.2(4)
N1 C8 C9 C20 -90.1(4)
C1 N1 C8 C7 1.3(5)
C1 N1 C8 C9 179.6(3)
C1 N1 C12 C11 153.6(4)
C1 C2 C3 C4 1.3(7)
C1 C6 C7 C8 0.8(5)
C1 C6 C7 C13 -174.0(4)
C2 C1 C6 C5 1.3(6)
C2 C1 C6 C7 -179.2(4)
C2 C3 C4 C5 -0.5(8)
C3 C4 C5 C6 0.0(7)
C4 C5 C6 C1 -0.4(6)
C4 C5 C6 C7 -179.8(5)
C5 C6 C7 C8 -179.8(5)
C5 C6 C7 C13 5.4(8)
C6 C1 C2 C3 -1.7(6)
C6 C7 C8 N1 -1.3(5)
C6 C7 C8 C9 -179.2(4)
C7 C8 C9 C10 -153.4(4)
C7 C8 C9 C14 -34.0(6)
C7 C8 C9 C20 87.7(5)
C8 N1 C1 C2 178.3(4)
C8 N1 C1 C6 -0.8(4)
C8 N1 C12 C11 -27.1(6)
C8 C9 C10 I1 148.6(3)
C8 C9 C10 C11 -33.3(5)
C8 C9 C14 C15 -55.5(5)
C8 C9 C14 C19 125.1(4)
C8 C9 C20 C21 -22.0(5)
C8 C9 C20 C25 160.3(4)
C9 C10 C11 I2 -171.3(3)
C9 C10 C11 C12 7.8(7)
C9 C14 C15 C16 -178.2(4)
C9 C14 C19 C18 178.7(4)
C9 C20 C21 C22 -176.5(4)
C9 C20 C25 C24 176.1(4)
C10 C9 C14 C15 62.4(5)
C10 C9 C14 C19 -117.0(4)
C10 C9 C20 C21 -140.2(4)
C10 C9 C20 C25 42.1(5)
C10 C11 C12 N1 22.7(6)
C12 N1 C1 C2 -2.4(7)
C12 N1 C1 C6 178.5(4)
C12 N1 C8 C7 -178.0(4)
C12 N1 C8 C9 0.2(6)
C13 C7 C8 N1 173.0(4)
C13 C7 C8 C9 -4.9(8)
C14 C9 C10 I1 30.4(4)
C14 C9 C10 C11 -151.5(4)
C14 C9 C20 C21 98.2(4)
C14 C9 C20 C25 -79.5(5)
C14 C15 C16 C17 -1.0(7)
C15 C14 C19 C18 -0.7(6)
C15 C16 C17 C18 0.2(7)
C16 C17 C18 C19 0.3(7)
C17 C18 C19 C14 -0.1(7)
C19 C14 C15 C16 1.2(7)
C20 C9 C10 I1 -91.6(3)
C20 C9 C10 C11 86.4(5)
C20 C9 C14 C15 -176.8(4)
C20 C9 C14 C19 3.8(5)
C20 C21 C22 C23 -0.6(7)
C21 C20 C25 C24 -1.7(6)
C21 C22 C23 C24 0.2(7)
C22 C23 C24 C25 -0.5(7)
C23 C24 C25 C20 1.4(7)
C25 C20 C21 C22 1.3(6)
